data_2207130
loop_
_publ_author_name
'Yong-Yan Lu'
'Qiu-Xiang Yin'
'Jing-Kang Wang'
'Lina Zhou'

_publ_section_title
;
 Diisopropyl
 <i>N</i>,<i>N</i>'-(4-methyl-<i>m</i>-phenylene)dicarbamate
;
_journal_coeditor_code AT6041
_journal_issue 11
_journal_name_full 'Acta Crystallographica Section E'
_journal_page_first o3874
_journal_page_last o3875
_journal_paper_doi 10.1107/S1600536805034124
_journal_volume 61
_journal_year 2005
_chemical_formula_iupac 'C15 H22 N2 O4'
_chemical_formula_moiety 'C15 H22 N2 O4'
_chemical_formula_sum 'C15 H22 N2 O4'
_chemical_formula_weight 294.35
_chemical_melting_point 408.7
_chemical_name_systematic
;
Diisopropyl N,N'-(4-methyl-m-phenylene)dicarbamate
;
_space_group_IT_number 9
_symmetry_cell_setting monoclinic
_symmetry_space_group_name_Hall 'C -2yc'
_symmetry_space_group_name_H-M 'C 1 c 1'
_atom_sites_solution_hydrogens geom
_atom_sites_solution_primary direct
_atom_sites_solution_secondary difmap
_cell_angle_alpha 90.00(4)
_cell_angle_beta 111.28(3)
_cell_angle_gamma 90.00(3)
_cell_formula_units_Z 4
_cell_length_a 9.0708(18)
_cell_length_b 15.997(6)
_cell_length_c 12.113(2)
_cell_measurement_reflns_used 8078
_cell_measurement_temperature 293(2)
_cell_measurement_theta_max 27.50
_cell_measurement_theta_min 3.12
_cell_volume 1637.8(8)
_computing_cell_refinement RAPID-AUTO
_computing_data_collection 'RAPID-AUTO (Rigaku, 2004)'
_computing_data_reduction RAPID-AUTO
_computing_molecular_graphics 'ORTEPII (Johnson, 1976)'
_computing_publication_material SHELXL97
_computing_structure_refinement 'SHELXL97 (Sheldrick, 1997)'
_computing_structure_solution 'SHELXS97 (Sheldrick, 1997)'
_diffrn_ambient_temperature 293(2)
_diffrn_measured_fraction_theta_full 0.996
_diffrn_measured_fraction_theta_max 0.996
_diffrn_measurement_device_type 'Rigaku R-AXIS RAPID IP area-detector'
_diffrn_measurement_method \w
_diffrn_radiation_monochromator graphite
_diffrn_radiation_source 'rotating anode'
_diffrn_radiation_type MoK\a
_diffrn_radiation_wavelength 0.71073
_diffrn_reflns_av_R_equivalents 0.0382
_diffrn_reflns_av_sigmaI/netI 0.0489
_diffrn_reflns_limit_h_max 11
_diffrn_reflns_limit_h_min -11
_diffrn_reflns_limit_k_max 18
_diffrn_reflns_limit_k_min -20
_diffrn_reflns_limit_l_max 15
_diffrn_reflns_limit_l_min -15
_diffrn_reflns_number 7930
_diffrn_reflns_theta_full 27.50
_diffrn_reflns_theta_max 27.50
_diffrn_reflns_theta_min 3.12
_diffrn_standards_number 0
_exptl_absorpt_coefficient_mu 0.087
_exptl_absorpt_correction_T_max 0.9883
_exptl_absorpt_correction_T_min 0.9732
_exptl_absorpt_correction_type multi-scan
_exptl_absorpt_process_details '(ABSCOR; Higashi, 1995)'
_exptl_crystal_colour colorless
_exptl_crystal_density_diffrn 1.194
_exptl_crystal_density_method 'not measured'
_exptl_crystal_description block
_exptl_crystal_F_000 632
_exptl_crystal_size_max 0.31
_exptl_crystal_size_mid 0.24
_exptl_crystal_size_min 0.14
_refine_diff_density_max 0.127
_refine_diff_density_min -0.157
_refine_ls_extinction_method none
_refine_ls_goodness_of_fit_ref 1.028
_refine_ls_hydrogen_treatment constr
_refine_ls_matrix_type full
_refine_ls_number_parameters 212
_refine_ls_number_reflns 3520
_refine_ls_number_restraints 2
_refine_ls_restrained_S_all 1.027
_refine_ls_R_factor_all 0.0491
_refine_ls_R_factor_gt 0.0399
_refine_ls_shift/su_max 0.008
_refine_ls_shift/su_mean 0.001
_refine_ls_structure_factor_coef Fsqd
_refine_ls_weighting_details 'calc w = 1/[\s^2^(Fo^2^)+(0.0584P)^2^+0.1074P] where P = (Fo^2^+2Fc^2^)/3'
_refine_ls_weighting_scheme calc
_refine_ls_wR_factor_gt 0.0971
_refine_ls_wR_factor_ref 0.1035
_reflns_number_gt 2978
_reflns_number_total 3520
_reflns_threshold_expression I>2\s(I)
_cod_data_source_file at6041.cif
_cod_data_source_block I
_cod_depositor_comments
;
The following automatic conversions were performed:
'_geom_bond_publ_flag' value 'Yes' changed to 'yes' according to
'/home/saulius/struct/CIF-dictionaries/cif_core.dic' dictionary named
'cif_core.dic' version 2.4.1 from 2010-06-29 (4
times).

'_geom_angle_publ_flag' value 'Yes' changed to 'yes' according to
'/home/saulius/struct/CIF-dictionaries/cif_core.dic' dictionary named
'cif_core.dic' version 2.4.1 from 2010-06-29 (2
times).

'_geom_torsion_publ_flag' value 'Yes' changed to 'yes' according
to '/home/saulius/struct/CIF-dictionaries/cif_core.dic' dictionary named
'cif_core.dic' version 2.4.1 from 2010-06-29 (4 times).

Automatic conversion script
Id: cif_fix_enum 1527 2010-12-29 10:47:43Z saulius 

The following automatic conversions were performed:

'_geom_bond_publ_flag' value 'Yes' changed to 'yes' according to
/home/saulius/struct/CIF-dictionaries/cif_core.dic dictionary named
'cif_core.dic' version 2.4.1 from 2010-06-29 (4
times).

'_geom_angle_publ_flag' value 'Yes' changed to 'yes'
according to /home/saulius/struct/CIF-dictionaries/cif_core.dic
dictionary named 'cif_core.dic' version 2.4.1 from 2010-06-29 (2
times).

'_geom_torsion_publ_flag' value 'Yes' changed to 'yes'
according to /home/saulius/struct/CIF-dictionaries/cif_core.dic
dictionary named 'cif_core.dic' version 2.4.1 from 2010-06-29 (4
times).

Automatic conversion script
Id: cif_fix_values 1715 2011-07-08 13:25:40Z adriana 
;
_cod_original_cell_volume 1637.8(7)
_cod_original_sg_symbol_H-M 'C c'
_cod_database_code 2207130
_cod_database_fobs_code 2207130

loop_
_symmetry_equiv_pos_as_xyz
'x, y, z'
'x, -y, z+1/2'
'x+1/2, y+1/2, z'
'x+1/2, -y+1/2, z+1/2'

loop_
_atom_site_label
_atom_site_fract_x
_atom_site_fract_y
_atom_site_fract_z
_atom_site_U_iso_or_equiv
_atom_site_adp_type
_atom_site_calc_flag
_atom_site_refinement_flags
_atom_site_occupancy
_atom_site_type_symbol
O1 -0.27760(16) -0.01524(8) 0.01147(13) 0.0531(4) Uani d . 1 O
O2 -0.17607(19) 0.11536(9) 0.04311(13) 0.0610(4) Uani d . 1 O
O3 0.31794(17) 0.35770(8) 0.26434(12) 0.0528(4) Uani d . 1 O
O4 0.27170(15) 0.22950(8) 0.18213(12) 0.0446(3) Uani d . 1 O
N1 -0.1044(2) 0.01607(9) 0.18753(15) 0.0473(4) Uani d . 1 N
H1A -0.1239 -0.0348 0.2007 0.059(6) Uiso d R 1 H
N2 0.24907(18) 0.25244(9) 0.35816(14) 0.0422(3) Uani d . 1 N
H2A 0.2687 0.2847 0.4187 0.057(7) Uiso d R 1 H
C1 -0.4108(4) -0.07389(19) -0.1770(3) 0.0866(9) Uani d . 1 C
H1B -0.3126 -0.0968 -0.1762 0.136(15) Uiso d R 1 H
H1C -0.4792 -0.0634 -0.2573 0.108(12) Uiso d R 1 H
H1D -0.4605 -0.1129 -0.1413 0.111(11) Uiso d R 1 H
C2 -0.5262(4) 0.0470(2) -0.1050(3) 0.0864(9) Uani d . 1 C
H2B -0.4988 0.0984 -0.0613 0.140(16) Uiso d R 1 H
H2C -0.5772 0.0103 -0.0672 0.111(12) Uiso d R 1 H
H2D -0.5968 0.0586 -0.1844 0.118(12) Uiso d R 1 H
C3 -0.3798(2) 0.00628(14) -0.10845(18) 0.0521(5) Uani d . 1 C
H3B -0.3244 0.0451 -0.1425 0.054(6) Uiso d R 1 H
C4 -0.1849(2) 0.04551(11) 0.07832(17) 0.0438(4) Uani d . 1 C
C5 0.0078(2) 0.05838(10) 0.28297(16) 0.0383(4) Uani d . 1 C
C6 0.0550(2) 0.02067(11) 0.39413(17) 0.0428(4) Uani d . 1 C
H6A 0.0104 -0.0299 0.4037 0.047(6) Uiso d R 1 H
C7 0.1680(2) 0.05840(11) 0.48925(17) 0.0449(4) Uani d . 1 C
H7A 0.1982 0.0326 0.5629 0.064(7) Uiso d R 1 H
C8 0.23873(19) 0.13408(11) 0.47972(15) 0.0391(4) Uani d . 1 C
C9 0.3658(3) 0.17192(15) 0.5858(2) 0.0602(6) Uani d . 1 C
H9A 0.3842 0.1365 0.6535 0.134(14) Uiso d R 1 H
H9B 0.3325 0.2261 0.6015 0.162(19) Uiso d R 1 H
H9C 0.4616 0.1772 0.5698 0.141(16) Uiso d R 1 H
C10 0.18722(19) 0.17221(10) 0.36857(15) 0.0356(4) Uani d . 1 C
C11 0.07219(19) 0.13507(10) 0.27113(16) 0.0392(4) Uani d . 1 C
H11A 0.0385 0.1616 0.1979 0.047(6) Uiso d R 1 H
C12 0.28111(19) 0.28485(10) 0.26658(16) 0.0378(4) Uani d . 1 C
C13 0.2966(2) 0.26075(13) 0.07691(18) 0.0501(5) Uani d . 1 C
H13A 0.2497 0.3166 0.0573 0.059(7) Uiso d R 1 H
C14 0.4691(3) 0.2652(2) 0.0992(3) 0.0797(8) Uani d . 1 C
H14A 0.5182 0.3042 0.1621 0.074(8) Uiso d R 1 H
H14B 0.4843 0.2835 0.0286 0.096(10) Uiso d R 1 H
H14C 0.5160 0.2110 0.1214 0.111(13) Uiso d R 1 H
C15 0.2083(3) 0.20043(19) -0.0206(2) 0.0723(7) Uani d . 1 C
H15A 0.0981 0.2009 -0.0313 0.102(11) Uiso d R 1 H
H15B 0.2500 0.1451 0.0006 0.068(8) Uiso d R 1 H
H15C 0.2204 0.2170 -0.0930 0.114(12) Uiso d R 1 H

loop_
_atom_site_aniso_label
_atom_site_aniso_U_11
_atom_site_aniso_U_22
_atom_site_aniso_U_33
_atom_site_aniso_U_12
_atom_site_aniso_U_13
_atom_site_aniso_U_23
O1 0.0621(9) 0.0382(7) 0.0472(8) -0.0158(6) 0.0056(6) 0.0024(6)
O2 0.0812(9) 0.0350(7) 0.0481(8) -0.0185(7) 0.0011(7) 0.0106(6)
O3 0.0796(10) 0.0265(7) 0.0524(8) -0.0182(6) 0.0242(7) -0.0011(6)
O4 0.0581(8) 0.0305(6) 0.0508(8) -0.0103(5) 0.0265(6) -0.0043(5)
N1 0.0576(9) 0.0287(8) 0.0461(9) -0.0168(6) 0.0074(7) 0.0069(6)
N2 0.0581(9) 0.0278(7) 0.0393(8) -0.0144(6) 0.0161(7) -0.0038(6)
C1 0.105(2) 0.0760(18) 0.0619(17) -0.0280(16) 0.0097(15) -0.0162(14)
C2 0.0664(17) 0.099(2) 0.087(2) 0.0065(15) 0.0195(15) 0.0153(19)
C3 0.0545(11) 0.0536(12) 0.0421(11) -0.0162(8) 0.0101(9) 0.0041(9)
C4 0.0481(10) 0.0342(9) 0.0449(11) -0.0102(7) 0.0117(8) 0.0031(7)
C5 0.0435(9) 0.0265(9) 0.0424(9) -0.0059(6) 0.0125(7) 0.0022(7)
C6 0.0489(10) 0.0288(9) 0.0500(11) -0.0072(7) 0.0171(8) 0.0079(8)
C7 0.0534(11) 0.0372(10) 0.0410(10) -0.0028(7) 0.0135(8) 0.0114(8)
C8 0.0441(10) 0.0329(9) 0.0399(9) -0.0019(6) 0.0146(7) 0.0004(7)
C9 0.0680(14) 0.0548(14) 0.0457(11) -0.0195(10) 0.0063(9) 0.0022(10)
C10 0.0410(9) 0.0240(8) 0.0427(9) -0.0036(6) 0.0161(7) 0.0009(6)
C11 0.0449(10) 0.0284(8) 0.0407(9) -0.0077(6) 0.0114(7) 0.0057(7)
C12 0.0399(9) 0.0277(9) 0.0410(9) -0.0087(6) 0.0087(7) 0.0004(7)
C13 0.0649(13) 0.0423(11) 0.0460(11) -0.0065(8) 0.0238(9) 0.0000(8)
C14 0.0711(16) 0.098(2) 0.0830(19) -0.0240(15) 0.0429(14) -0.0040(17)
C15 0.0762(16) 0.0786(19) 0.0616(16) -0.0057(13) 0.0244(12) -0.0221(13)

loop_
_atom_type_symbol
_atom_type_description
_atom_type_scat_dispersion_real
_atom_type_scat_dispersion_imag
_atom_type_scat_source
C C 0.0033 0.0016 'International Tables Vol C Tables 4.2.6.8 and 6.1.1.4'
H H 0.0000 0.0000 'International Tables Vol C Tables 4.2.6.8 and 6.1.1.4'
N N 0.0061 0.0033 'International Tables Vol C Tables 4.2.6.8 and 6.1.1.4'
O O 0.0106 0.0060 'International Tables Vol C Tables 4.2.6.8 and 6.1.1.4'

loop_
_geom_angle_atom_site_label_1
_geom_angle_atom_site_label_2
_geom_angle_atom_site_label_3
_geom_angle
_geom_angle_publ_flag
C4 O1 C3 117.58(15) ?
C12 O4 C13 117.09(14) ?
C4 N1 C5 127.87(15) yes
C4 N1 H1A 116.1 ?
C5 N1 H1A 116.1 ?
C12 N2 C10 128.96(16) yes
C12 N2 H2A 115.5 ?
C10 N2 H2A 115.5 ?
C3 C1 H1B 109.6 ?
C3 C1 H1C 109.5 ?
H1B C1 H1C 109.5 ?
C3 C1 H1D 109.3 ?
H1B C1 H1D 109.5 ?
H1C C1 H1D 109.5 ?
C3 C2 H2B 109.5 ?
C3 C2 H2C 109.4 ?
H2B C2 H2C 109.5 ?
C3 C2 H2D 109.5 ?
H2B C2 H2D 109.5 ?
H2C C2 H2D 109.5 ?
O1 C3 C2 109.1(2) ?
O1 C3 C1 105.9(2) ?
C2 C3 C1 113.6(2) ?
O1 C3 H3B 109.4 ?
C2 C3 H3B 109.4 ?
C1 C3 H3B 109.3 ?
O2 C4 N1 126.12(17) ?
O2 C4 O1 124.19(18) ?
N1 C4 O1 109.69(15) ?
C11 C5 C6 119.28(17) ?
C11 C5 N1 123.13(17) ?
C6 C5 N1 117.59(15) ?
C7 C6 C5 119.65(15) ?
C7 C6 H6A 120.2 ?
C5 C6 H6A 120.1 ?
C6 C7 C8 122.54(17) ?
C6 C7 H7A 118.7 ?
C8 C7 H7A 118.7 ?
C10 C8 C7 117.15(16) ?
C10 C8 C9 122.12(16) ?
C7 C8 C9 120.72(17) ?
C8 C9 H9A 109.5 ?
C8 C9 H9B 109.5 ?
H9A C9 H9B 109.5 ?
C8 C9 H9C 109.4 ?
H9A C9 H9C 109.5 ?
H9B C9 H9C 109.5 ?
C11 C10 C8 121.11(15) ?
C11 C10 N2 120.47(16) ?
C8 C10 N2 118.34(16) ?
C5 C11 C10 120.20(16) ?
C5 C11 H11A 119.9 ?
C10 C11 H11A 119.9 ?
O3 C12 O4 124.17(16) ?
O3 C12 N2 122.02(17) ?
O4 C12 N2 113.79(14) ?
O4 C13 C14 110.05(19) ?
O4 C13 C15 104.92(17) ?
C14 C13 C15 113.4(2) ?
O4 C13 H13A 109.4 ?
C14 C13 H13A 109.6 ?
C15 C13 H13A 109.4 ?
C13 C14 H14A 109.2 ?
C13 C14 H14B 109.5 ?
H14A C14 H14B 109.5 ?
C13 C14 H14C 109.7 ?
H14A C14 H14C 109.5 ?
H14B C14 H14C 109.5 ?
C13 C15 H15A 109.4 ?
C13 C15 H15B 109.5 ?
H15A C15 H15B 109.5 ?
C13 C15 H15C 109.5 ?
H15A C15 H15C 109.5 ?
H15B C15 H15C 109.5 ?

loop_
_geom_bond_atom_site_label_1
_geom_bond_atom_site_label_2
_geom_bond_distance
_geom_bond_publ_flag
O1 C4 1.346(2) ?
O1 C3 1.453(2) ?
O2 C4 1.209(2) ?
O3 C12 1.215(2) ?
O4 C12 1.332(2) ?
O4 C13 1.461(2) ?
N1 C4 1.343(3) yes
N1 C5 1.406(2) yes
N1 H1A 0.8601 ?
N2 C12 1.348(2) yes
N2 C10 1.425(2) yes
N2 H2A 0.8600 ?
C1 C3 1.498(4) ?
C1 H1B 0.9601 ?
C1 H1C 0.9600 ?
C1 H1D 0.9601 ?
C2 C3 1.493(4) ?
C2 H2B 0.9600 ?
C2 H2C 0.9600 ?
C2 H2D 0.9600 ?
C3 H3B 0.9799 ?
C5 C11 1.388(2) ?
C5 C6 1.393(3) ?
C6 C7 1.373(3) ?
C6 H6A 0.9300 ?
C7 C8 1.395(2) ?
C7 H7A 0.9299 ?
C8 C10 1.395(2) ?
C8 C9 1.507(3) ?
C9 H9A 0.9599 ?
C9 H9B 0.9601 ?
C9 H9C 0.9601 ?
C10 C11 1.393(2) ?
C11 H11A 0.9300 ?
C13 C14 1.490(3) ?
C13 C15 1.510(3) ?
C13 H13A 0.9801 ?
C14 H14A 0.9600 ?
C14 H14B 0.9600 ?
C14 H14C 0.9599 ?
C15 H15A 0.9599 ?
C15 H15B 0.9601 ?
C15 H15C 0.9600 ?

loop_
_geom_hbond_atom_site_label_D
_geom_hbond_atom_site_label_H
_geom_hbond_atom_site_label_A
_geom_hbond_site_symmetry_A
_geom_hbond_distance_DH
_geom_hbond_distance_HA
_geom_hbond_distance_DA
_geom_hbond_angle_DHA
N1 H1A O3 3_445 0.86 2.03 2.873(2) 166
N2 H2A O2 4 0.86 2.13 2.975(2) 168

loop_
_geom_torsion_atom_site_label_1
_geom_torsion_atom_site_label_2
_geom_torsion_atom_site_label_3
_geom_torsion_atom_site_label_4
_geom_torsion
_geom_torsion_publ_flag
C4 O1 C3 C2 -82.0(2) ?
C4 O1 C3 C1 155.4(2) ?
C5 N1 C4 O2 -1.1(4) ?
C5 N1 C4 O1 178.13(18) ?
C3 O1 C4 O2 -3.6(3) yes
C3 O1 C4 N1 177.11(17) yes
C4 N1 C5 C11 -11.3(3) ?
C4 N1 C5 C6 168.56(19) ?
C11 C5 C6 C7 -2.1(3) ?
N1 C5 C6 C7 177.99(17) ?
C5 C6 C7 C8 0.1(3) ?
C6 C7 C8 C10 1.6(3) ?
C6 C7 C8 C9 -178.1(2) ?
C7 C8 C10 C11 -1.3(3) ?
C9 C8 C10 C11 178.46(18) ?
C7 C8 C10 N2 175.50(16) ?
C9 C8 C10 N2 -4.8(3) ?
C12 N2 C10 C11 -37.3(3) ?
C12 N2 C10 C8 145.93(18) ?
C6 C5 C11 C10 2.5(3) ?
N1 C5 C11 C10 -177.68(18) ?
C8 C10 C11 C5 -0.8(3) ?
N2 C10 C11 C5 -177.43(16) ?
C13 O4 C12 O3 -4.5(3) yes
C13 O4 C12 N2 176.84(16) yes
C10 N2 C12 O3 171.96(18) ?
C10 N2 C12 O4 -9.4(3) ?
C12 O4 C13 C14 83.3(2) ?
C12 O4 C13 C15 -154.41(17) ?

loop_
_cod_related_entry_id
_cod_related_entry_database
_cod_related_entry_code
1 ChemSpider 210624
